data_1557677
loop_
_publ_author_name
'Nelson, Ronald'
'Calvelo, Mart\'in'
'Garc\'ia-Fandi\~no, Rebeca'
'Lled\'os, Agust\'i'
'Ujaque, Gregori'
'Mascare\~nas, Jos\'e L.'
'L\'opez, Fernando'

_publ_section_title
;
 Skeletal diversity in Pt- and Au-catalyzed annulations of allenedienes:
 dissecting unconventional mechanistic pathways
;
_journal_issue 16
_journal_name_full 'Chemical Science'
_journal_page_first 4209
_journal_page_last 4220
_journal_paper_doi 10.1039/D0SC00650E
_journal_volume 11
_journal_year 2020
_chemical_formula_moiety 'C12 H18 O'
_chemical_formula_sum 'C12 H18 O'
_chemical_formula_weight 178.26
_chemical_name_common LM1RN5-137
_space_group_crystal_system tetragonal
_space_group_IT_number 88
_space_group_name_Hall '-I 4ad'
_space_group_name_H-M_alt 'I 41/a :2'
_atom_sites_solution_hydrogens mixed
_atom_sites_solution_primary dual
_atom_sites_solution_secondary difmap
_audit_conform_dict_location ftp://ftp.iucr.org/pub/cif_core.dic
_audit_conform_dict_name cif_core.dic
_audit_conform_dict_version 2.4.3
_audit_creation_date 2017-03-08T12:31:56-00:00
_audit_creation_method 'WinGX routine CIF_UPDATE'
_audit_update_record
;
2019-11-06 deposited with the CCDC.	2020-03-27 downloaded from the CCDC.
;
_cell_angle_alpha 90
_cell_angle_beta 90
_cell_angle_gamma 90
_cell_formula_units_Z 16
_cell_length_a 22.3413(4)
_cell_length_b 22.3413(4)
_cell_length_c 8.6532(2)
_cell_measurement_reflns_used 9829
_cell_measurement_temperature 100(2)
_cell_measurement_theta_max 30.51
_cell_measurement_theta_min 2.52
_cell_measurement_wavelength 0.71073
_cell_volume 4319.10(15)
_computing_cell_refinement 'SAINT V8.37A integration software'
_computing_data_collection 'Bruker APEX2 software'
_computing_data_reduction 'SORTAV (Blessing, 1995)'
_computing_molecular_graphics 'ORTEP-3 for Windows (Farrugia, 2012)'
_computing_publication_material 'WinGX publication routines (Farrugia, 2012)'
_computing_structure_refinement 'SHELXL-2016/6 (Sheldrick, 2016)'
_computing_structure_solution 'SHELXT-2014 (Sheldrick, 2014)'
_diffrn_ambient_temperature 100(2)
_diffrn_detector 'APEX-II CCD'
_diffrn_measured_fraction_theta_full 1
_diffrn_measured_fraction_theta_max 0.999
_diffrn_measurement_device '\k-geometry diffractometer'
_diffrn_measurement_device_type 'Bruker APEX-II'
_diffrn_measurement_method '\f or \w oscillation scans'
_diffrn_orient_matrix_UB_11 -0.015962
_diffrn_orient_matrix_UB_12 -0.040804
_diffrn_orient_matrix_UB_13 -0.023627
_diffrn_orient_matrix_UB_21 -0.03936
_diffrn_orient_matrix_UB_22 0.017968
_diffrn_orient_matrix_UB_23 -0.029595
_diffrn_orient_matrix_UB_31 0.014123
_diffrn_orient_matrix_UB_32 0.00396
_diffrn_orient_matrix_UB_33 -0.109183
_diffrn_radiation_monochromator graphite
_diffrn_radiation_probe x-ray
_diffrn_radiation_type MoK\a
_diffrn_radiation_wavelength 0.71073
_diffrn_reflns_av_R_equivalents 0.032
_diffrn_reflns_av_unetI/netI 0.0123
_diffrn_reflns_Laue_measured_fraction_full 1
_diffrn_reflns_Laue_measured_fraction_max 0.999
_diffrn_reflns_limit_h_max 31
_diffrn_reflns_limit_h_min -31
_diffrn_reflns_limit_k_max 31
_diffrn_reflns_limit_k_min -31
_diffrn_reflns_limit_l_max 12
_diffrn_reflns_limit_l_min -12
_diffrn_reflns_number 77039
_diffrn_reflns_point_group_measured_fraction_full 1
_diffrn_reflns_point_group_measured_fraction_max 0.999
_diffrn_reflns_reduction_process
;
        Scaled and merged with Sortav
        R.H. Blessing, (1987) Cryst. Rev. 1, 3-58
        R.H. Blessing, (1989) J. Appl. Cryst. 22, 396-397
;
_diffrn_reflns_theta_full 25.242
_diffrn_reflns_theta_max 30.575
_diffrn_reflns_theta_min 1.823
_diffrn_source 'sealed x-ray tube'
_diffrn_standards_number 0
_exptl_absorpt_coefficient_mu 0.067
_exptl_absorpt_correction_T_max 0.96
_exptl_absorpt_correction_T_min 0.914
_exptl_absorpt_correction_type multi-scan
_exptl_absorpt_process_details
;
SADABS-2016/2 - Bruker AXS area detector scaling and absorption correction
;
_exptl_crystal_colour colourless
_exptl_crystal_density_diffrn 1.097
_exptl_crystal_density_method 'not measured'
_exptl_crystal_description prism
_exptl_crystal_F_000 1568
_exptl_crystal_size_max 0.61
_exptl_crystal_size_mid 0.3
_exptl_crystal_size_min 0.1
_refine_diff_density_max 0.342
_refine_diff_density_min -0.236
_refine_diff_density_rms 0.038
_refine_ls_extinction_method none
_refine_ls_goodness_of_fit_ref 1.028
_refine_ls_hydrogen_treatment mixed
_refine_ls_matrix_type full
_refine_ls_number_constraints 0
_refine_ls_number_parameters 123
_refine_ls_number_reflns 3313
_refine_ls_number_restraints 0
_refine_ls_restrained_S_all 1.028
_refine_ls_R_factor_all 0.0562
_refine_ls_R_factor_gt 0.0434
_refine_ls_shift/su_max 0
_refine_ls_shift/su_mean 0
_refine_ls_structure_factor_coef Fsqd
_refine_ls_weighting_details 'w=1/[\s^2^(Fo^2^)+(0.0670P)^2^+2.1920P] where P=(Fo^2^+2Fc^2^)/3'
_refine_ls_weighting_scheme calc
_refine_ls_wR_factor_gt 0.1175
_refine_ls_wR_factor_ref 0.1299
_reflns_Friedel_coverage 0
_reflns_number_gt 2711
_reflns_number_total 3313
_reflns_threshold_expression 'I > 2\s(I)'
_cod_data_source_file d0sc00650e2.cif
_cod_data_source_block shelx_CCDC1
_cod_depositor_comments
;Adding full bibliography for 1557674--1557678.cif.

 Adding full bibliography for 1557674--1557678.cif.
;
_cod_original_cell_volume 4319.10(18)
_cod_original_sg_symbol_H-M 'I 41/a'
_cod_database_code 1557677
_shelx_estimated_absorpt_t_min 0.96
_shelx_estimated_absorpt_t_max 0.993

loop_
_space_group_symop_operation_xyz
'x, y, z'
'-x+1/2, -y, z+1/2'
'-y+3/4, x+1/4, z+1/4'
'y+3/4, -x+3/4, z+3/4'
'x+1/2, y+1/2, z+1/2'
'-x+1, -y+1/2, z+1'
'-y+5/4, x+3/4, z+3/4'
'y+5/4, -x+5/4, z+5/4'
'-x, -y, -z'
'x-1/2, y, -z-1/2'
'y-3/4, -x-1/4, -z-1/4'
'-y-3/4, x-3/4, -z-3/4'
'-x+1/2, -y+1/2, -z+1/2'
'x, y+1/2, -z'
'y-1/4, -x+1/4, -z+1/4'
'-y-1/4, x-1/4, -z-1/4'

loop_
_atom_site_label
_atom_site_type_symbol
_atom_site_fract_x
_atom_site_fract_y
_atom_site_fract_z
_atom_site_U_iso_or_equiv
_atom_site_adp_type
_atom_site_occupancy
_atom_site_site_symmetry_order
_atom_site_calc_flag
_atom_site_refinement_flags_posn
_atom_site_refinement_flags_adp
_atom_site_refinement_flags_occupancy
_atom_site_disorder_assembly
_atom_site_disorder_group
O1 O 0.28859(3) 0.46827(4) 0.44460(9) 0.0352(2) Uani 1 1 d . . . . .
H1 H 0.2836(7) 0.4918(7) 0.525(2) 0.053 Uiso 1 1 d . U . . .
C1 C 0.34825(4) 0.44443(5) 0.45317(11) 0.0313(2) Uani 1 1 d . . . . .
H1C H 0.375536 0.476205 0.493941 0.038 Uiso 1 1 calc R U . . .
C2 C 0.36756(4) 0.42850(4) 0.29218(10) 0.0257(2) Uani 1 1 d . . . . .
H2 H 0.375299 0.460477 0.222618 0.031 Uiso 1 1 calc R U . . .
C3 C 0.37463(4) 0.37309(4) 0.23960(9) 0.02075(18) Uani 1 1 d . . . . .
C4 C 0.39548(4) 0.35900(4) 0.07602(10) 0.02376(19) Uani 1 1 d . . . . .
C5 C 0.34548(4) 0.32292(5) -0.00374(12) 0.0312(2) Uani 1 1 d . . . . .
H5A H 0.312648 0.350451 -0.0329 0.037 Uiso 1 1 calc R U . . .
H5B H 0.361497 0.304939 -0.099779 0.037 Uiso 1 1 calc R U . . .
C6 C 0.32086(6) 0.27436(5) 0.09664(17) 0.0441(3) Uani 1 1 d . . . . .
H6 H 0.298251 0.243403 0.049153 0.053 Uiso 1 1 calc R U . . .
C7 C 0.32880(6) 0.27217(5) 0.24736(17) 0.0438(3) Uani 1 1 d . . . . .
H7 H 0.313226 0.23859 0.301406 0.053 Uiso 1 1 calc R U . . .
C8 C 0.36088(5) 0.31929(5) 0.33932(12) 0.0305(2) Uani 1 1 d . . . . .
H8 H 0.399736 0.302011 0.375395 0.037 Uiso 1 1 calc R U . . .
C9 C 0.32414(5) 0.33651(5) 0.48250(12) 0.0344(2) Uani 1 1 d . . . . .
H9A H 0.282355 0.345069 0.451481 0.041 Uiso 1 1 calc R U . . .
H9B H 0.323572 0.302568 0.556045 0.041 Uiso 1 1 calc R U . . .
C10 C 0.35061(5) 0.39108(6) 0.56082(11) 0.0386(3) Uani 1 1 d . . . . .
H10A H 0.327872 0.400063 0.656244 0.046 Uiso 1 1 calc R U . . .
H10B H 0.392662 0.382891 0.590043 0.046 Uiso 1 1 calc R U . . .
C11 C 0.40881(5) 0.41461(5) -0.01966(12) 0.0361(3) Uani 1 1 d . . . . .
H11A H 0.420785 0.40268 -0.124172 0.054 Uiso 1 1 calc R U . . .
H11B H 0.441343 0.437254 0.028856 0.054 Uiso 1 1 calc R U . . .
H11C H 0.372892 0.439693 -0.025272 0.054 Uiso 1 1 calc R U . . .
C12 C 0.45260(5) 0.32035(6) 0.08305(13) 0.0362(2) Uani 1 1 d . . . . .
H12A H 0.466324 0.311649 -0.022148 0.054 Uiso 1 1 calc R U . . .
H12B H 0.443841 0.282756 0.136813 0.054 Uiso 1 1 calc R U . . .
H12C H 0.483952 0.342098 0.138947 0.054 Uiso 1 1 calc R U . . .

loop_
_atom_site_aniso_label
_atom_site_aniso_U_11
_atom_site_aniso_U_22
_atom_site_aniso_U_33
_atom_site_aniso_U_23
_atom_site_aniso_U_13
_atom_site_aniso_U_12
O1 0.0318(4) 0.0457(5) 0.0280(4) -0.0172(3) -0.0075(3) 0.0057(3)
C1 0.0258(4) 0.0456(6) 0.0225(4) -0.0143(4) -0.0030(3) -0.0017(4)
C2 0.0299(4) 0.0280(4) 0.0193(4) -0.0043(3) -0.0004(3) -0.0060(3)
C3 0.0209(4) 0.0253(4) 0.0161(3) 0.0006(3) -0.0006(3) -0.0012(3)
C4 0.0231(4) 0.0289(4) 0.0192(4) -0.0047(3) 0.0022(3) -0.0030(3)
C5 0.0249(4) 0.0390(5) 0.0297(5) -0.0162(4) 0.0028(4) -0.0030(4)
C6 0.0393(6) 0.0304(5) 0.0626(8) -0.0230(5) 0.0195(5) -0.0118(4)
C7 0.0505(7) 0.0184(4) 0.0627(8) 0.0005(5) 0.0250(6) -0.0017(4)
C8 0.0318(5) 0.0297(5) 0.0299(5) 0.0118(4) 0.0071(4) 0.0091(4)
C9 0.0324(5) 0.0461(6) 0.0246(4) 0.0156(4) 0.0057(4) 0.0090(4)
C10 0.0273(5) 0.0734(8) 0.0151(4) 0.0006(4) -0.0023(3) 0.0087(5)
C11 0.0451(6) 0.0420(6) 0.0211(4) 0.0028(4) 0.0062(4) -0.0103(5)
C12 0.0242(5) 0.0490(6) 0.0354(5) -0.0088(5) 0.0044(4) 0.0036(4)

loop_
_atom_type_symbol
_atom_type_description
_atom_type_scat_dispersion_real
_atom_type_scat_dispersion_imag
_atom_type_scat_source
C C 0.0033 0.0016 'International Tables Vol C Tables 4.2.6.8 and 6.1.1.4'
H H 0 0 'International Tables Vol C Tables 4.2.6.8 and 6.1.1.4'
O O 0.0106 0.006 'International Tables Vol C Tables 4.2.6.8 and 6.1.1.4'

loop_
_geom_angle_atom_site_label_1
_geom_angle_atom_site_label_2
_geom_angle_atom_site_label_3
_geom_angle
_geom_angle_site_symmetry_1
_geom_angle_site_symmetry_3
_geom_angle_publ_flag
C1 O1 H1 107.4(10) . . ?
O1 C1 C2 107.85(8) . . ?
O1 C1 C10 110.85(9) . . ?
C2 C1 C10 111.99(9) . . ?
O1 C1 H1C 108.7 . . ?
C2 C1 H1C 108.7 . . ?
C10 C1 H1C 108.7 . . ?
C3 C2 C1 124.96(9) . . ?
C3 C2 H2 117.5 . . ?
C1 C2 H2 117.5 . . ?
C2 C3 C8 121.43(8) . . ?
C2 C3 C4 123.18(8) . . ?
C8 C3 C4 115.37(8) . . ?
C11 C4 C3 113.37(8) . . ?
C11 C4 C5 108.98(8) . . ?
C3 C4 C5 107.62(7) . . ?
C11 C4 C12 108.45(8) . . ?
C3 C4 C12 109.40(8) . . ?
C5 C4 C12 108.95(8) . . ?
C6 C5 C4 112.72(9) . . ?
C6 C5 H5A 109 . . ?
C4 C5 H5A 109 . . ?
C6 C5 H5B 109 . . ?
C4 C5 H5B 109 . . ?
H5A C5 H5B 107.8 . . ?
C7 C6 C5 123.57(10) . . ?
C7 C6 H6 118.2 . . ?
C5 C6 H6 118.2 . . ?
C6 C7 C8 124.25(10) . . ?
C6 C7 H7 117.9 . . ?
C8 C7 H7 117.9 . . ?
C7 C8 C3 110.62(9) . . ?
C7 C8 C9 110.37(9) . . ?
C3 C8 C9 111.73(8) . . ?
C7 C8 H8 108 . . ?
C3 C8 H8 108 . . ?
C9 C8 H8 108 . . ?
C10 C9 C8 110.72(9) . . ?
C10 C9 H9A 109.5 . . ?
C8 C9 H9A 109.5 . . ?
C10 C9 H9B 109.5 . . ?
C8 C9 H9B 109.5 . . ?
H9A C9 H9B 108.1 . . ?
C1 C10 C9 110.17(8) . . ?
C1 C10 H10A 109.6 . . ?
C9 C10 H10A 109.6 . . ?
C1 C10 H10B 109.6 . . ?
C9 C10 H10B 109.6 . . ?
H10A C10 H10B 108.1 . . ?
C4 C11 H11A 109.5 . . ?
C4 C11 H11B 109.5 . . ?
H11A C11 H11B 109.5 . . ?
C4 C11 H11C 109.5 . . ?
H11A C11 H11C 109.5 . . ?
H11B C11 H11C 109.5 . . ?
C4 C12 H12A 109.5 . . ?
C4 C12 H12B 109.5 . . ?
H12A C12 H12B 109.5 . . ?
C4 C12 H12C 109.5 . . ?
H12A C12 H12C 109.5 . . ?
H12B C12 H12C 109.5 . . ?

loop_
_geom_bond_atom_site_label_1
_geom_bond_atom_site_label_2
_geom_bond_distance
_geom_bond_site_symmetry_2
_geom_bond_publ_flag
O1 C1 1.4372(12) . ?
O1 H1 0.878(18) . ?
C1 C2 1.5011(13) . ?
C1 C10 1.5137(17) . ?
C1 H1C 1 . ?
C2 C3 1.3283(13) . ?
C2 H2 0.95 . ?
C3 C8 1.5112(12) . ?
C3 C4 1.5230(12) . ?
C4 C11 1.5224(14) . ?
C4 C5 1.5407(13) . ?
C4 C12 1.5421(14) . ?
C5 C6 1.4946(17) . ?
C5 H5A 0.99 . ?
C5 H5B 0.99 . ?
C6 C7 1.317(2) . ?
C6 H6 0.95 . ?
C7 C8 1.5018(17) . ?
C7 H7 0.95 . ?
C8 C9 1.5352(14) . ?
C8 H8 1 . ?
C9 C10 1.5152(18) . ?
C9 H9A 0.99 . ?
C9 H9B 0.99 . ?
C10 H10A 0.99 . ?
C10 H10B 0.99 . ?
C11 H11A 0.98 . ?
C11 H11B 0.98 . ?
C11 H11C 0.98 . ?
C12 H12A 0.98 . ?
C12 H12B 0.98 . ?
C12 H12C 0.98 . ?

loop_
_geom_hbond_atom_site_label_D
_geom_hbond_atom_site_label_H
_geom_hbond_atom_site_label_A
_geom_hbond_distance_DH
_geom_hbond_distance_HA
_geom_hbond_distance_DA
_geom_hbond_angle_DHA
_geom_hbond_site_symmetry_A
O1 H1 O1 0.878(18) 1.804(18) 2.6780(6) 173.7(15) 3

loop_
_geom_torsion_atom_site_label_1
_geom_torsion_atom_site_label_2
_geom_torsion_atom_site_label_3
_geom_torsion_atom_site_label_4
_geom_torsion
_geom_torsion_site_symmetry_1
_geom_torsion_site_symmetry_2
_geom_torsion_site_symmetry_3
_geom_torsion_site_symmetry_4
_geom_torsion_publ_flag
O1 C1 C2 C3 -109.66(11) . . . . ?
C10 C1 C2 C3 12.56(14) . . . . ?
C1 C2 C3 C8 2.63(15) . . . . ?
C1 C2 C3 C4 -178.79(8) . . . . ?
C2 C3 C4 C11 1.40(13) . . . . ?
C8 C3 C4 C11 -179.94(8) . . . . ?
C2 C3 C4 C5 -119.19(10) . . . . ?
C8 C3 C4 C5 59.47(10) . . . . ?
C2 C3 C4 C12 122.58(10) . . . . ?
C8 C3 C4 C12 -58.76(10) . . . . ?
C11 C4 C5 C6 -168.51(9) . . . . ?
C3 C4 C5 C6 -45.19(11) . . . . ?
C12 C4 C5 C6 73.34(10) . . . . ?
C4 C5 C6 C7 16.92(16) . . . . ?
C5 C6 C7 C8 3.1(2) . . . . ?
C6 C7 C8 C3 8.16(16) . . . . ?
C6 C7 C8 C9 132.34(12) . . . . ?
C2 C3 C8 C7 138.10(10) . . . . ?
C4 C3 C8 C7 -40.59(11) . . . . ?
C2 C3 C8 C9 14.71(13) . . . . ?
C4 C3 C8 C9 -163.97(8) . . . . ?
C7 C8 C9 C10 -170.30(9) . . . . ?
C3 C8 C9 C10 -46.77(11) . . . . ?
O1 C1 C10 C9 76.18(10) . . . . ?
C2 C1 C10 C9 -44.31(11) . . . . ?
C8 C9 C10 C1 62.69(11) . . . . ?
